data_2237817
loop_
_publ_author_name
'Bhardwaj, Rajni M.'
'Florence, Alastair J.'

_publ_section_title
;
 2-Methyl-4-(4-methylpiperazin-1-yl)-10<i>H</i>-thieno[2,3-<i>b</i>][1,5]benzodiazepine
 (olanzapine) propan-2-ol disolvate
;
_journal_coeditor_code FJ2624
_journal_issue 5
_journal_name_full 'Acta Crystallographica Section E'
_journal_page_first o752
_journal_page_last o753
_journal_paper_doi 10.1107/S1600536813009811
_journal_volume 69
_journal_year 2013
_chemical_formula_iupac 'C17 H20 N4 S, 2C3 H8 O'
_chemical_formula_moiety 'C17 H20 N4 S, 2(C3 H8 O)'
_chemical_formula_sum 'C23 H36 N4 O2 S'
_chemical_formula_weight 432.62
_chemical_name_common 'Olanzapine propan-2-ol disolvate'
_chemical_name_systematic
'2-Methyl-4-(4-methylpiperazin-1-yl)-10<i>H</i>-thieno[2,3-<i>b</i>][1,5]benzodiazepine propan-2-ol disolvate'
_space_group_IT_number 2
_symmetry_cell_setting triclinic
_symmetry_space_group_name_Hall '-P 1'
_symmetry_space_group_name_H-M 'P -1'
_atom_sites_solution_hydrogens geom
_atom_sites_solution_primary direct
_atom_sites_solution_secondary difmap
_audit_creation_method SHELXL-97
_cell_angle_alpha 70.421(2)
_cell_angle_beta 74.560(2)
_cell_angle_gamma 77.296(2)
_cell_formula_units_Z 2
_cell_length_a 9.9621(5)
_cell_length_b 10.8702(6)
_cell_length_c 12.2298(7)
_cell_measurement_reflns_used 8504
_cell_measurement_temperature 123(2)
_cell_measurement_theta_max 26.45
_cell_measurement_theta_min 2.27
_cell_volume 1190.24(11)
_computing_cell_refinement 'SAINT (Bruker, 2007)'
_computing_data_collection 'APEX2 (Bruker, 2007)'
_computing_data_reduction 'SAINT (Bruker, 2007)'
_computing_molecular_graphics 'Mercury (Macrae <i>et al.</i>, 2008) and ORTEP-3 for Windows (Farrugia, 2012)'
_computing_publication_material 'enCIFER (Allen <i>et al.</i>, 2004) and publCIF (Westrip,  2010)'
_computing_structure_refinement 'SHELXL97 (Sheldrick, 2008) and WinGX (Farrugia, 2012)'
_computing_structure_solution 'SHELXS97 (Sheldrick, 2008) and WinGX (Farrugia, 2012)'
_diffrn_ambient_temperature 123(2)
_diffrn_measured_fraction_theta_full 0.982
_diffrn_measured_fraction_theta_max 0.982
_diffrn_measurement_device_type 'Bruker APEXII CCD'
_diffrn_measurement_method '\f and \w scans'
_diffrn_radiation_monochromator graphite
_diffrn_radiation_source 'fine-focus sealed tube'
_diffrn_radiation_type MoK\a
_diffrn_radiation_wavelength 0.71073
_diffrn_reflns_av_R_equivalents 0.0245
_diffrn_reflns_av_sigmaI/netI 0.0251
_diffrn_reflns_limit_h_max 10
_diffrn_reflns_limit_h_min -12
_diffrn_reflns_limit_k_max 13
_diffrn_reflns_limit_k_min -11
_diffrn_reflns_limit_l_max 15
_diffrn_reflns_limit_l_min -15
_diffrn_reflns_number 16365
_diffrn_reflns_theta_full 26.56
_diffrn_reflns_theta_max 26.56
_diffrn_reflns_theta_min 1.81
_exptl_absorpt_coefficient_mu 0.162
_exptl_absorpt_correction_T_max 0.7454
_exptl_absorpt_correction_T_min 0.5810
_exptl_absorpt_correction_type multi-scan
_exptl_absorpt_process_details '(SADABS; Bruker, 2007)'
_exptl_crystal_colour yellow
_exptl_crystal_density_diffrn 1.207
_exptl_crystal_density_method 'not measured'
_exptl_crystal_description plate
_exptl_crystal_F_000 468
_exptl_crystal_size_max 0.405
_exptl_crystal_size_mid 0.335
_exptl_crystal_size_min 0.105
_refine_diff_density_max 0.326
_refine_diff_density_min -0.291
_refine_ls_extinction_method none
_refine_ls_goodness_of_fit_ref 1.037
_refine_ls_hydrogen_treatment mixed
_refine_ls_matrix_type full
_refine_ls_number_parameters 289
_refine_ls_number_reflns 4880
_refine_ls_number_restraints 0
_refine_ls_restrained_S_all 1.037
_refine_ls_R_factor_all 0.0482
_refine_ls_R_factor_gt 0.0376
_refine_ls_shift/su_max 0.000
_refine_ls_shift/su_mean 0.000
_refine_ls_structure_factor_coef Fsqd
_refine_ls_weighting_details 'calc w=1/[\s^2^(Fo^2^)+(0.0550P)^2^+0.4568P] where P=(Fo^2^+2Fc^2^)/3'
_refine_ls_weighting_scheme calc
_refine_ls_wR_factor_gt 0.0983
_refine_ls_wR_factor_ref 0.1058
_reflns_number_gt 4073
_reflns_number_total 4880
_reflns_threshold_expression I>2\s(I)
_cod_data_source_file fj2624.cif
_cod_data_source_block I
_cod_database_code 2237817
_cod_database_fobs_code 2237817

loop_
_symmetry_equiv_pos_as_xyz
'x, y, z'
'-x, -y, -z'

loop_
_atom_site_type_symbol
_atom_site_label
_atom_site_fract_x
_atom_site_fract_y
_atom_site_fract_z
_atom_site_U_iso_or_equiv
_atom_site_adp_type
_atom_site_calc_flag
_atom_site_refinement_flags
_atom_site_occupancy
_atom_site_symmetry_multiplicity
H H1N -0.1193(19) 0.9466(19) 0.1993(16) 0.032(5) Uiso d . 1 1
H H3S 0.514(2) 0.758(2) 0.825(2) 0.050(6) Uiso d . 1 1
H H1S 0.260(3) 0.830(2) 0.854(2) 0.058(7) Uiso d . 1 1
S S1 0.04115(4) 0.91878(4) 0.36298(3) 0.02407(11) Uani d . 1 1
N N1 -0.09642(13) 0.85854(13) 0.22328(11) 0.0230(3) Uani d . 1 1
N N4 0.36303(13) 0.26018(12) 0.32261(11) 0.0219(3) Uani d . 1 1
N N3 0.14149(12) 0.47811(12) 0.30511(11) 0.0217(3) Uani d . 1 1
N N2 -0.08278(13) 0.56928(12) 0.28169(11) 0.0219(3) Uani d . 1 1
C C14 0.21368(16) 0.24248(14) 0.35573(14) 0.0244(3) Uani d . 1 1
H H14A 0.1787 0.2325 0.4415 0.029 Uiso calc R 1 1
H H14B 0.2046 0.1606 0.3414 0.029 Uiso calc R 1 1
C C16 0.28887(15) 0.49962(14) 0.26562(14) 0.0223(3) Uani d . 1 1
H H16A 0.2985 0.5831 0.2769 0.027 Uiso calc R 1 1
H H16B 0.3210 0.5068 0.1801 0.027 Uiso calc R 1 1
C C5 0.03110(15) 0.57973(14) 0.30703(12) 0.0200(3) Uani d . 1 1
C C6 0.13109(15) 0.67258(14) 0.43396(13) 0.0213(3) Uani d . 1 1
H H6 0.1755 0.5898 0.4756 0.026 Uiso calc R 1 1
C C7 0.13712(15) 0.78773(15) 0.45145(13) 0.0228(3) Uani d . 1 1
C C13 0.12395(16) 0.35797(14) 0.28589(14) 0.0229(3) Uani d . 1 1
H H13A 0.1534 0.3649 0.2003 0.027 Uiso calc R 1 1
H H13B 0.0238 0.3448 0.3126 0.027 Uiso calc R 1 1
C C12 -0.33300(16) 0.60148(15) 0.33644(13) 0.0246(3) Uani d . 1 1
H H12 -0.3275 0.5082 0.3590 0.030 Uiso calc R 1 1
C C3 -0.21953(15) 0.79562(14) 0.26365(12) 0.0211(3) Uani d . 1 1
C C15 0.37834(16) 0.38554(15) 0.33649(14) 0.0243(3) Uani d . 1 1
H H15A 0.4783 0.3993 0.3090 0.029 Uiso calc R 1 1
H H15B 0.3493 0.3817 0.4214 0.029 Uiso calc R 1 1
C C2 -0.00519(15) 0.81452(14) 0.30203(13) 0.0208(3) Uani d . 1 1
C C10 -0.47383(16) 0.81431(16) 0.30737(14) 0.0259(3) Uani d . 1 1
H H10 -0.5633 0.8678 0.3091 0.031 Uiso calc R 1 1
C C4 -0.20831(15) 0.65708(14) 0.29640(13) 0.0213(3) Uani d . 1 1
C C8 0.20862(17) 0.81074(16) 0.53509(15) 0.0273(3) Uani d . 1 1
H H8A 0.1404 0.8144 0.6087 0.041 Uiso calc R 1 1
H H8B 0.2467 0.8944 0.4981 0.041 Uiso calc R 1 1
H H8C 0.2854 0.7384 0.5530 0.041 Uiso calc R 1 1
C C17 0.44267(18) 0.14983(16) 0.39751(15) 0.0301(4) Uani d . 1 1
H H17A 0.5423 0.1610 0.3746 0.045 Uiso calc R 1 1
H H17B 0.4325 0.0669 0.3873 0.045 Uiso calc R 1 1
H H17C 0.4066 0.1476 0.4808 0.045 Uiso calc R 1 1
C C11 -0.46419(16) 0.67801(16) 0.34425(14) 0.0259(3) Uani d . 1 1
H H11 -0.5471 0.6373 0.3747 0.031 Uiso calc R 1 1
C C1 0.05185(15) 0.68643(14) 0.34722(13) 0.0206(3) Uani d . 1 1
C C9 -0.35177(16) 0.87206(15) 0.26790(13) 0.0241(3) Uani d . 1 1
H H9 -0.3585 0.9655 0.2433 0.029 Uiso calc R 1 1
O O1S 0.44594(13) 0.77562(13) 0.87986(11) 0.0348(3) Uani d . 1 1
C C2S 0.50035(18) 0.80746(17) 0.96257(14) 0.0318(4) Uani d . 1 1
H H2S 0.5619 0.8773 0.9179 0.038 Uiso calc R 1 1
C C3S 0.58641(19) 0.6878(2) 1.02927(16) 0.0425(5) Uani d . 1 1
H H3S1 0.5278 0.6176 1.0712 0.064 Uiso calc R 1 1
H H3S2 0.6211 0.7107 1.0868 0.064 Uiso calc R 1 1
H H3S3 0.6664 0.6572 0.9733 0.064 Uiso calc R 1 1
C C1S 0.3754(2) 0.8628(2) 1.04315(16) 0.0420(5) Uani d . 1 1
H H1S1 0.3228 0.9397 0.9952 0.063 Uiso calc R 1 1
H H1S2 0.4087 0.8892 1.0994 0.063 Uiso calc R 1 1
H H1S3 0.3140 0.7952 1.0869 0.063 Uiso calc R 1 1
O O2S 0.17158(13) 0.85357(11) 0.84879(10) 0.0308(3) Uani d . 1 1
C C5S 0.08774(19) 0.77005(18) 0.94873(15) 0.0345(4) Uani d . 1 1
H H6S 0.1012 0.7803 1.0232 0.041 Uiso calc R 1 1
C C4S -0.0636(2) 0.8177(2) 0.93962(18) 0.0464(5) Uani d . 1 1
H H5S1 -0.0883 0.9095 0.9413 0.070 Uiso calc R 1 1
H H5S2 -0.1242 0.7625 1.0066 0.070 Uiso calc R 1 1
H H5S3 -0.0771 0.8120 0.8650 0.070 Uiso calc R 1 1
C C6S 0.1325(3) 0.62811(19) 0.9508(2) 0.0577(6) Uani d . 1 1
H H7S1 0.1192 0.6169 0.8783 0.087 Uiso calc R 1 1
H H7S2 0.0755 0.5723 1.0202 0.087 Uiso calc R 1 1
H H7S3 0.2320 0.6026 0.9552 0.087 Uiso calc R 1 1

loop_
_atom_site_aniso_label
_atom_site_aniso_U_11
_atom_site_aniso_U_22
_atom_site_aniso_U_33
_atom_site_aniso_U_12
_atom_site_aniso_U_13
_atom_site_aniso_U_23
S1 0.0235(2) 0.01788(19) 0.0328(2) -0.00162(14) -0.00854(15) -0.00866(15)
N1 0.0219(6) 0.0188(6) 0.0268(6) -0.0008(5) -0.0093(5) -0.0029(5)
N4 0.0211(6) 0.0199(6) 0.0267(6) 0.0027(5) -0.0098(5) -0.0092(5)
N3 0.0173(6) 0.0179(6) 0.0316(7) -0.0013(5) -0.0065(5) -0.0092(5)
N2 0.0208(6) 0.0206(6) 0.0259(6) -0.0006(5) -0.0085(5) -0.0074(5)
C14 0.0241(8) 0.0187(7) 0.0306(8) -0.0019(6) -0.0050(6) -0.0088(6)
C16 0.0181(7) 0.0198(7) 0.0306(8) -0.0027(6) -0.0051(6) -0.0096(6)
C5 0.0203(7) 0.0181(7) 0.0208(7) -0.0029(6) -0.0051(6) -0.0039(5)
C6 0.0182(7) 0.0204(7) 0.0258(7) -0.0008(6) -0.0063(6) -0.0072(6)
C7 0.0188(7) 0.0232(7) 0.0272(7) -0.0017(6) -0.0054(6) -0.0088(6)
C13 0.0202(7) 0.0201(7) 0.0310(8) -0.0023(6) -0.0068(6) -0.0103(6)
C12 0.0247(8) 0.0246(8) 0.0283(8) -0.0023(6) -0.0121(6) -0.0082(6)
C3 0.0210(7) 0.0236(7) 0.0201(7) -0.0008(6) -0.0074(6) -0.0071(6)
C15 0.0210(7) 0.0249(8) 0.0315(8) 0.0009(6) -0.0098(6) -0.0135(6)
C2 0.0171(7) 0.0209(7) 0.0253(7) -0.0022(6) -0.0044(6) -0.0084(6)
C10 0.0201(7) 0.0337(9) 0.0267(8) 0.0042(6) -0.0096(6) -0.0140(7)
C4 0.0211(7) 0.0231(7) 0.0223(7) 0.0005(6) -0.0099(6) -0.0082(6)
C8 0.0261(8) 0.0267(8) 0.0346(8) -0.0025(6) -0.0105(7) -0.0138(7)
C17 0.0330(9) 0.0266(8) 0.0309(8) 0.0065(7) -0.0143(7) -0.0094(7)
C11 0.0201(7) 0.0337(8) 0.0279(8) -0.0037(6) -0.0083(6) -0.0119(6)
C1 0.0167(7) 0.0201(7) 0.0256(7) -0.0008(6) -0.0050(6) -0.0084(6)
C9 0.0259(8) 0.0225(7) 0.0244(7) 0.0027(6) -0.0100(6) -0.0079(6)
O1S 0.0261(6) 0.0516(8) 0.0322(6) 0.0042(5) -0.0095(5) -0.0228(6)
C2S 0.0355(9) 0.0347(9) 0.0283(8) -0.0080(7) -0.0084(7) -0.0104(7)
C3S 0.0288(9) 0.0608(13) 0.0309(9) 0.0016(9) -0.0060(7) -0.0098(9)
C1S 0.0504(12) 0.0442(11) 0.0350(10) 0.0068(9) -0.0151(9) -0.0201(8)
O2S 0.0258(6) 0.0242(6) 0.0362(6) -0.0032(5) -0.0058(5) -0.0019(5)
C5S 0.0340(9) 0.0412(10) 0.0281(8) -0.0136(8) -0.0074(7) -0.0042(7)
C4S 0.0314(10) 0.0684(14) 0.0401(10) -0.0170(9) -0.0035(8) -0.0139(10)
C6S 0.0651(15) 0.0318(10) 0.0726(15) -0.0172(10) -0.0297(12) 0.0074(10)

loop_
_atom_type_symbol
_atom_type_description
_atom_type_scat_dispersion_real
_atom_type_scat_dispersion_imag
_atom_type_scat_source
C C 0.0033 0.0016 'International Tables Vol C Tables 4.2.6.8 and 6.1.1.4'
H H 0.0000 0.0000 'International Tables Vol C Tables 4.2.6.8 and 6.1.1.4'
N N 0.0061 0.0033 'International Tables Vol C Tables 4.2.6.8 and 6.1.1.4'
S S 0.1246 0.1234 'International Tables Vol C Tables 4.2.6.8 and 6.1.1.4'
O O 0.0106 0.0060 'International Tables Vol C Tables 4.2.6.8 and 6.1.1.4'

loop_
_geom_angle_atom_site_label_1
_geom_angle_atom_site_label_2
_geom_angle_atom_site_label_3
_geom_angle
C7 S1 C2 91.98(7)
C2 N1 C3 114.13(12)
C2 N1 H1N 113.8(12)
C3 N1 H1N 110.7(12)
C17 N4 C14 109.50(12)
C17 N4 C15 110.02(12)
C14 N4 C15 110.22(11)
C5 N3 C13 120.29(12)
C5 N3 C16 122.85(12)
C13 N3 C16 110.77(11)
C5 N2 C4 123.11(13)
N4 C14 C13 112.02(12)
N4 C14 H14A 109.2
C13 C14 H14A 109.2
N4 C14 H14B 109.2
C13 C14 H14B 109.2
H14A C14 H14B 107.9
N3 C16 C15 109.49(12)
N3 C16 H16A 109.8
C15 C16 H16A 109.8
N3 C16 H16B 109.8
C15 C16 H16B 109.8
H16A C16 H16B 108.2
N2 C5 N3 118.01(13)
N2 C5 C1 126.03(13)
N3 C5 C1 115.78(12)
C7 C6 C1 114.22(13)
C7 C6 H6 122.9
C1 C6 H6 122.9
C6 C7 C8 128.92(14)
C6 C7 S1 110.50(11)
C8 C7 S1 120.55(11)
N3 C13 C14 108.59(12)
N3 C13 H13A 110.0
C14 C13 H13A 110.0
N3 C13 H13B 110.0
C14 C13 H13B 110.0
H13A C13 H13B 108.4
C11 C12 C4 122.09(14)
C11 C12 H12 119.0
C4 C12 H12 119.0
C9 C3 C4 119.78(14)
C9 C3 N1 119.63(13)
C4 C3 N1 120.57(13)
N4 C15 C16 110.50(12)
N4 C15 H15A 109.5
C16 C15 H15A 109.5
N4 C15 H15B 109.5
C16 C15 H15B 109.5
H15A C15 H15B 108.1
C1 C2 N1 125.87(13)
C1 C2 S1 111.18(11)
N1 C2 S1 122.83(11)
C11 C10 C9 119.46(14)
C11 C10 H10 120.3
C9 C10 H10 120.3
C12 C4 N2 116.18(13)
C12 C4 C3 117.75(13)
N2 C4 C3 125.76(13)
C7 C8 H8A 109.5
C7 C8 H8B 109.5
H8A C8 H8B 109.5
C7 C8 H8C 109.5
H8A C8 H8C 109.5
H8B C8 H8C 109.5
N4 C17 H17A 109.5
N4 C17 H17B 109.5
H17A C17 H17B 109.5
N4 C17 H17C 109.5
H17A C17 H17C 109.5
H17B C17 H17C 109.5
C12 C11 C10 119.60(14)
C12 C11 H11 120.2
C10 C11 H11 120.2
C2 C1 C6 112.09(13)
C2 C1 C5 121.52(13)
C6 C1 C5 126.38(13)
C10 C9 C3 121.24(14)
C10 C9 H9 119.4
C3 C9 H9 119.4
C2S O1S H3S 109.0(15)
O1S C2S C3S 110.46(14)
O1S C2S C1S 106.97(14)
C3S C2S C1S 112.88(15)
O1S C2S H2S 108.8
C3S C2S H2S 108.8
C1S C2S H2S 108.8
C2S C3S H3S1 109.5
C2S C3S H3S2 109.5
H3S1 C3S H3S2 109.5
C2S C3S H3S3 109.5
H3S1 C3S H3S3 109.5
H3S2 C3S H3S3 109.5
C2S C1S H1S1 109.5
C2S C1S H1S2 109.5
H1S1 C1S H1S2 109.5
C2S C1S H1S3 109.5
H1S1 C1S H1S3 109.5
H1S2 C1S H1S3 109.5
C5S O2S H1S 108.9(15)
O2S C5S C6S 110.43(16)
O2S C5S C4S 107.23(14)
C6S C5S C4S 112.72(17)
O2S C5S H6S 108.8
C6S C5S H6S 108.8
C4S C5S H6S 108.8
C5S C4S H5S1 109.5
C5S C4S H5S2 109.5
H5S1 C4S H5S2 109.5
C5S C4S H5S3 109.5
H5S1 C4S H5S3 109.5
H5S2 C4S H5S3 109.5
C5S C6S H7S1 109.5
C5S C6S H7S2 109.5
H7S1 C6S H7S2 109.5
C5S C6S H7S3 109.5
H7S1 C6S H7S3 109.5
H7S2 C6S H7S3 109.5

loop_
_geom_bond_atom_site_label_1
_geom_bond_atom_site_label_2
_geom_bond_distance
S1 C7 1.7415(15)
S1 C2 1.7415(15)
N1 C2 1.3959(19)
N1 C3 1.4268(19)
N1 H1N 0.897(19)
N4 C17 1.4627(19)
N4 C14 1.4723(19)
N4 C15 1.4728(18)
N3 C5 1.3782(18)
N3 C13 1.4558(18)
N3 C16 1.4633(18)
N2 C5 1.2897(19)
N2 C4 1.4061(18)
C14 C13 1.516(2)
C14 H14A 0.9900
C14 H14B 0.9900
C16 C15 1.513(2)
C16 H16A 0.9900
C16 H16B 0.9900
C5 C1 1.474(2)
C6 C7 1.355(2)
C6 C1 1.434(2)
C6 H6 0.9500
C7 C8 1.501(2)
C13 H13A 0.9900
C13 H13B 0.9900
C12 C11 1.385(2)
C12 C4 1.399(2)
C12 H12 0.9500
C3 C9 1.393(2)
C3 C4 1.409(2)
C15 H15A 0.9900
C15 H15B 0.9900
C2 C1 1.368(2)
C10 C11 1.386(2)
C10 C9 1.388(2)
C10 H10 0.9500
C8 H8A 0.9800
C8 H8B 0.9800
C8 H8C 0.9800
C17 H17A 0.9800
C17 H17B 0.9800
C17 H17C 0.9800
C11 H11 0.9500
C9 H9 0.9500
O1S C2S 1.430(2)
O1S H3S 0.86(2)
C2S C3S 1.504(2)
C2S C1S 1.515(2)
C2S H2S 1.0000
C3S H3S1 0.9800
C3S H3S2 0.9800
C3S H3S3 0.9800
C1S H1S1 0.9800
C1S H1S2 0.9800
C1S H1S3 0.9800
O2S C5S 1.436(2)
O2S H1S 0.87(2)
C5S C6S 1.502(3)
C5S C4S 1.504(3)
C5S H6S 1.0000
C4S H5S1 0.9800
C4S H5S2 0.9800
C4S H5S3 0.9800
C6S H7S1 0.9800
C6S H7S2 0.9800
C6S H7S3 0.9800

loop_
_geom_hbond_atom_site_label_D
_geom_hbond_atom_site_label_H
_geom_hbond_atom_site_label_A
_geom_hbond_site_symmetry_A
_geom_hbond_distance_DH
_geom_hbond_distance_HA
_geom_hbond_distance_DA
_geom_hbond_angle_DHA
N1 H1N O2S 2_576 0.90(2) 2.04(2) 2.933(2) 177(2)
O1S H3S N4 2_666 0.86(2) 1.94(2) 2.778(2) 167(2)

loop_
_geom_torsion_atom_site_label_1
_geom_torsion_atom_site_label_2
_geom_torsion_atom_site_label_3
_geom_torsion_atom_site_label_4
_geom_torsion
C17 N4 C14 C13 176.70(12)
C15 N4 C14 C13 55.54(16)
C5 N3 C16 C15 146.27(13)
C13 N3 C16 C15 -61.22(15)
C4 N2 C5 N3 171.00(13)
C4 N2 C5 C1 -4.0(2)
C13 N3 C5 N2 -5.6(2)
C16 N3 C5 N2 144.38(14)
C13 N3 C5 C1 169.89(13)
C16 N3 C5 C1 -40.10(19)
C1 C6 C7 C8 179.38(15)
C1 C6 C7 S1 1.28(16)
C2 S1 C7 C6 -0.43(12)
C2 S1 C7 C8 -178.71(13)
C5 N3 C13 C14 -146.81(13)
C16 N3 C13 C14 59.88(15)
N4 C14 C13 N3 -57.24(16)
C2 N1 C3 C9 126.29(14)
C2 N1 C3 C4 -55.31(18)
C17 N4 C15 C16 -176.32(13)
C14 N4 C15 C16 -55.47(16)
N3 C16 C15 N4 58.31(16)
C3 N1 C2 C1 55.2(2)
C3 N1 C2 S1 -120.37(13)
C7 S1 C2 C1 -0.55(12)
C7 S1 C2 N1 175.64(13)
C11 C12 C4 N2 -173.92(13)
C11 C12 C4 C3 0.1(2)
C5 N2 C4 C12 -142.24(15)
C5 N2 C4 C3 44.3(2)
C9 C3 C4 C12 -2.3(2)
N1 C3 C4 C12 179.32(13)
C9 C3 C4 N2 171.08(13)
N1 C3 C4 N2 -7.3(2)
C4 C12 C11 C10 2.5(2)
C9 C10 C11 C12 -2.8(2)
N1 C2 C1 C6 -174.71(13)
S1 C2 C1 C6 1.34(16)
N1 C2 C1 C5 5.7(2)
S1 C2 C1 C5 -178.28(11)
C7 C6 C1 C2 -1.73(19)
C7 C6 C1 C5 177.87(13)
N2 C5 C1 C2 -38.1(2)
N3 C5 C1 C2 146.84(14)
N2 C5 C1 C6 142.37(16)
N3 C5 C1 C6 -32.7(2)
C11 C10 C9 C3 0.6(2)
C4 C3 C9 C10 2.0(2)
N1 C3 C9 C10 -179.59(13)
